data_1519914
loop_
_publ_author_name
'Dervisi, A.'
'Horton, Peter N.'
'Callear, Samantha K.'
'Hursthouse, Michael B.'

_publ_section_title
;
 C12H14N4O2
;
_journal_name_full 'Crystal Structure Report Archive'
_journal_page_first 603
_journal_year 2008
_chemical_formula_sum 'C12 H14 N4 O2'
_chemical_formula_weight 246.27
_space_group_IT_number 4
_symmetry_cell_setting monoclinic
_symmetry_space_group_name_Hall 'P 2yb'
_symmetry_space_group_name_H-M 'P 1 21 1'
_atom_sites_solution_hydrogens geom
_atom_sites_solution_primary direct
_atom_sites_solution_secondary difmap
_cell_angle_alpha 90.00
_cell_angle_beta 92.780(2)
_cell_angle_gamma 90.00
_cell_formula_units_Z 4
_cell_length_a 10.9342(2)
_cell_length_b 8.2762(3)
_cell_length_c 12.6979(4)
_cell_measurement_reflns_used 8599
_cell_measurement_temperature 120(2)
_cell_measurement_theta_max 27.48
_cell_measurement_theta_min 2.91
_cell_volume 1147.73(6)
_computing_cell_refinement 'DENZO (Otwinowski & Minor, 1997) & COLLECT (Hooft, R.W.W., 1998)'
_computing_data_collection 'COLLECT (Hooft, R.W.W., 1998)'
_computing_data_reduction 'DENZO (Otwinowski & Minor, 1997) & COLLECT (Hooft, R.W.W., 1998)'
_computing_structure_refinement 'SHELXL-97 (Sheldrick, 2008)'
_diffrn_ambient_temperature 120(2)
_diffrn_detector_area_resol_mean 9.091
_diffrn_measured_fraction_theta_full 0.996
_diffrn_measured_fraction_theta_max 0.996
_diffrn_measurement_device_type 'Bruker-Nonius Roper CCD camera on \k-goniostat'
_diffrn_measurement_method '\f & \w scans'
_diffrn_radiation_monochromator graphite
_diffrn_radiation_source 'Bruker-Nonius FR591 rotating anode'
_diffrn_radiation_type MoK\a
_diffrn_radiation_wavelength 0.71073
_diffrn_reflns_av_R_equivalents 0.0539
_diffrn_reflns_av_sigmaI/netI 0.0417
_diffrn_reflns_limit_h_max 14
_diffrn_reflns_limit_h_min -13
_diffrn_reflns_limit_k_max 10
_diffrn_reflns_limit_k_min -10
_diffrn_reflns_limit_l_max 16
_diffrn_reflns_limit_l_min -16
_diffrn_reflns_number 15509
_diffrn_reflns_theta_full 27.48
_diffrn_reflns_theta_max 27.48
_diffrn_reflns_theta_min 3.09
_exptl_absorpt_coefficient_mu 0.101
_exptl_absorpt_correction_T_max 0.9900
_exptl_absorpt_correction_T_min 0.9569
_exptl_absorpt_correction_type multi-scan
_exptl_absorpt_process_details 'SADABS 2007/2 (Sheldrick, G.M., 2007)'
_exptl_crystal_colour colourless
_exptl_crystal_density_diffrn 1.425
_exptl_crystal_density_method 'not measured'
_exptl_crystal_description slab
_exptl_crystal_F_000 520
_exptl_crystal_size_max 0.44
_exptl_crystal_size_mid 0.17
_exptl_crystal_size_min 0.10
_refine_diff_density_max 0.614
_refine_diff_density_min -0.602
_refine_diff_density_rms 0.201
_refine_ls_abs_structure_details 'Flack H D (1983), Acta Cryst. A39, 876-881'
_refine_ls_abs_structure_Flack 10(10)
_refine_ls_extinction_coef 0.111(8)
_refine_ls_extinction_expression Fc^*^=kFc[1+0.001xFc^2^\l^3^/sin(2\q)]^-1/4^
_refine_ls_extinction_method SHELXL
_refine_ls_goodness_of_fit_ref 1.165
_refine_ls_hydrogen_treatment constr
_refine_ls_matrix_type full
_refine_ls_number_parameters 326
_refine_ls_number_reflns 2805
_refine_ls_number_restraints 1
_refine_ls_restrained_S_all 1.165
_refine_ls_R_factor_all 0.0560
_refine_ls_R_factor_gt 0.0454
_refine_ls_shift/su_max 0.001
_refine_ls_shift/su_mean 0.000
_refine_ls_structure_factor_coef Fsqd
_refine_ls_weighting_details 'calc w=1/[\s^2^(Fo^2^)+(0.0657P)^2^+0.0000P] where P=(Fo^2^+2Fc^2^)/3'
_refine_ls_weighting_scheme calc
_refine_ls_wR_factor_gt 0.1030
_refine_ls_wR_factor_ref 0.1083
_reflns_number_gt 2424
_reflns_number_total 2805
_reflns_threshold_expression >2\s(I)
_cod_data_source_file eCrystal-603.cif
_cod_data_source_block 2008src0926
_cod_depositor_comments
;
Citation :
Dervisi, A. and Horton, Peter N. and Callear, Samantha K. and 
Hursthouse, Michael B. (2008) 
University of Southampton, Crystal Structure Report Archive. 
(doi:10.5258/ecrystals/603)

More at:
http://ecrystals.chem.soton.ac.uk/603/
;
_cod_original_sg_symbol_H-M P21
_cod_database_code 1519914

loop_
_symmetry_equiv_pos_as_xyz
'x, y, z'
'-x, y+1/2, -z'

loop_
_atom_site_label
_atom_site_type_symbol
_atom_site_fract_x
_atom_site_fract_y
_atom_site_fract_z
_atom_site_U_iso_or_equiv
_atom_site_adp_type
_atom_site_occupancy
_atom_site_symmetry_multiplicity
_atom_site_calc_flag
_atom_site_refinement_flags
_atom_site_disorder_assembly
_atom_site_disorder_group
C2 C 0.0406(2) 0.4465(4) 0.3873(2) 0.0288(6) Uani 1 1 d . . .
H2 H -0.0080 0.3516 0.3910 0.035 Uiso 1 1 calc R . .
C4 C 0.1982(2) 0.6051(3) 0.3693(2) 0.0284(6) Uani 1 1 d . . .
H4 H 0.2779 0.6457 0.3586 0.034 Uiso 1 1 calc R . .
C5 C 0.0961(2) 0.6924(4) 0.3878(2) 0.0323(6) Uani 1 1 d . . .
H5 H 0.0936 0.8069 0.3924 0.039 Uiso 1 1 calc R . .
C6 C 0.2383(2) 0.3074(3) 0.3424(2) 0.0236(6) Uani 1 1 d . . .
H6 H 0.3269 0.3312 0.3589 0.035 Uiso 1 1 calc R . .
C7 C 0.2167(2) 0.2624(3) 0.22572(19) 0.0208(5) Uani 1 1 d . . .
H7 H 0.1963 0.3594 0.1813 0.031 Uiso 1 1 calc R . .
C9 C 0.2901(2) 0.0090(3) 0.1733(2) 0.0270(6) Uani 1 1 d . . .
H9A H 0.3169 -0.0548 0.2362 0.041 Uiso 1 1 calc R . .
H9B H 0.3306 -0.0346 0.1112 0.041 Uiso 1 1 calc R . .
C10 C 0.1515(2) 0.0021(3) 0.15584(19) 0.0222(5) Uani 1 1 d . . .
H10 H 0.1193 -0.1030 0.1819 0.033 Uiso 1 1 calc R . .
C11 C 0.1101(2) 0.1419(3) 0.22509(18) 0.0205(5) Uani 1 1 d . . .
H11 H 0.0321 0.1915 0.1963 0.031 Uiso 1 1 calc R . .
C13 C 0.2005(2) 0.1530(3) 0.3969(2) 0.0273(6) Uani 1 1 d . . .
H13A H 0.2693 0.0752 0.4019 0.041 Uiso 1 1 calc R . .
H13B H 0.1742 0.1764 0.4689 0.041 Uiso 1 1 calc R . .
C15 C -0.0013(3) -0.0174(4) 0.0041(2) 0.0302(6) Uani 1 1 d . . .
H15 H -0.0591 -0.0764 0.0423 0.036 Uiso 1 1 calc R . .
C17 C 0.0837(2) 0.1096(4) -0.1177(2) 0.0284(6) Uani 1 1 d . . .
H17 H 0.0973 0.1580 -0.1840 0.034 Uiso 1 1 calc R . .
C18 C 0.1661(2) 0.1111(3) -0.0328(2) 0.0267(6) Uani 1 1 d . . .
H18 H 0.2451 0.1592 -0.0288 0.032 Uiso 1 1 calc R . .
N1 N -0.0022(2) 0.5933(3) 0.39892(18) 0.0323(6) Uani 1 1 d . . .
N3 N 0.16232(18) 0.4452(3) 0.36934(17) 0.0222(5) Uani 1 1 d . . .
N14 N 0.11030(18) 0.0283(3) 0.04552(16) 0.0227(5) Uani 1 1 d . . .
N16 N -0.0208(2) 0.0286(3) -0.09396(18) 0.0337(6) Uani 1 1 d . . .
O8 O 0.31971(15) 0.1760(2) 0.18831(15) 0.0281(4) Uani 1 1 d . . .
O12 O 0.10049(16) 0.0892(2) 0.33222(13) 0.0259(4) Uani 1 1 d . . .
C22 C 0.4741(2) 0.7340(3) 0.9829(2) 0.0270(6) Uani 1 1 d . . .
H22 H 0.5142 0.7783 0.9248 0.032 Uiso 1 1 calc R . .
C24 C 0.3310(2) 0.6318(3) 1.07789(19) 0.0243(5) Uani 1 1 d . . .
H24 H 0.2553 0.5914 1.1004 0.029 Uiso 1 1 calc R . .
C25 C 0.4385(2) 0.6405(4) 1.1355(2) 0.0286(6) Uani 1 1 d . . .
H25 H 0.4500 0.6072 1.2069 0.034 Uiso 1 1 calc R . .
C26 C 0.2663(2) 0.6931(3) 0.88880(19) 0.0223(5) Uani 1 1 d . . .
H26 H 0.1805 0.7032 0.9120 0.033 Uiso 1 1 calc R . .
C27 C 0.2809(2) 0.5379(3) 0.82410(19) 0.0216(5) Uani 1 1 d . . .
H27 H 0.3076 0.4445 0.8696 0.032 Uiso 1 1 calc R . .
C29 C 0.1893(2) 0.5333(4) 0.6521(2) 0.0311(7) Uani 1 1 d . . .
H29A H 0.1588 0.6422 0.6321 0.047 Uiso 1 1 calc R . .
H29B H 0.1451 0.4523 0.6073 0.047 Uiso 1 1 calc R . .
C30 C 0.3267(2) 0.5217(3) 0.63889(19) 0.0237(5) Uani 1 1 d . . .
H30 H 0.3517 0.5946 0.5809 0.036 Uiso 1 1 calc R . .
C31 C 0.3780(2) 0.5834(3) 0.74578(19) 0.0205(5) Uani 1 1 d . . .
H31 H 0.4591 0.5335 0.7656 0.031 Uiso 1 1 calc R . .
C33 C 0.2933(2) 0.8243(4) 0.8098(2) 0.0269(6) Uani 1 1 d . . .
H33A H 0.2185 0.8526 0.7666 0.040 Uiso 1 1 calc R . .
H33B H 0.3246 0.9227 0.8463 0.040 Uiso 1 1 calc R . .
C35 C 0.4686(2) 0.3166(3) 0.5685(2) 0.0264(6) Uani 1 1 d . . .
H35 H 0.5206 0.3938 0.5380 0.032 Uiso 1 1 calc R . .
C37 C 0.3928(2) 0.0944(4) 0.61898(19) 0.0277(6) Uani 1 1 d . . .
H37 H 0.3808 -0.0179 0.6301 0.033 Uiso 1 1 calc R . .
C38 C 0.3194(2) 0.2129(4) 0.6537(2) 0.0284(6) Uani 1 1 d . . .
H38 H 0.2488 0.1993 0.6935 0.034 Uiso 1 1 calc R . .
N21 N 0.52888(19) 0.7047(3) 1.07585(17) 0.0305(5) Uani 1 1 d . . .
N23 N 0.35379(18) 0.6933(3) 0.98027(15) 0.0215(5) Uani 1 1 d . . .
N34 N 0.36684(18) 0.3564(3) 0.62009(16) 0.0222(5) Uani 1 1 d . . .
N36 N 0.48746(19) 0.1602(3) 0.56510(17) 0.0270(5) Uani 1 1 d . . .
O28 O 0.17120(15) 0.5023(3) 0.76195(13) 0.0287(5) Uani 1 1 d . . .
O32 O 0.38499(17) 0.7564(2) 0.74484(14) 0.0279(4) Uani 1 1 d . . .

loop_
_atom_site_aniso_label
_atom_site_aniso_U_11
_atom_site_aniso_U_22
_atom_site_aniso_U_33
_atom_site_aniso_U_23
_atom_site_aniso_U_13
_atom_site_aniso_U_12
C2 0.0242(13) 0.0336(16) 0.0285(15) -0.0052(12) 0.0016(10) -0.0013(11)
C4 0.0302(13) 0.0283(15) 0.0271(14) -0.0023(11) 0.0061(10) -0.0070(11)
C5 0.0419(15) 0.0262(15) 0.0293(15) -0.0022(12) 0.0071(11) 0.0009(11)
C6 0.0189(11) 0.0278(14) 0.0239(13) -0.0039(11) -0.0004(9) 0.0011(10)
C7 0.0164(10) 0.0245(13) 0.0216(12) 0.0006(10) 0.0026(9) 0.0007(10)
C9 0.0264(13) 0.0270(14) 0.0273(14) -0.0072(11) -0.0023(10) 0.0046(11)
C10 0.0244(12) 0.0220(13) 0.0201(12) -0.0014(10) 0.0006(9) -0.0003(10)
C11 0.0221(11) 0.0231(13) 0.0162(12) 0.0025(10) 0.0003(8) -0.0008(10)
C13 0.0301(12) 0.0306(15) 0.0206(13) -0.0010(11) -0.0050(10) 0.0033(11)
C15 0.0246(11) 0.0378(17) 0.0280(14) -0.0040(12) -0.0013(9) -0.0072(11)
C17 0.0282(13) 0.0353(16) 0.0219(14) -0.0036(11) 0.0045(10) 0.0015(11)
C18 0.0237(12) 0.0319(15) 0.0247(13) -0.0025(12) 0.0059(10) -0.0043(11)
N1 0.0304(12) 0.0367(14) 0.0302(13) -0.0030(11) 0.0043(9) 0.0047(10)
N3 0.0197(10) 0.0260(12) 0.0210(11) -0.0034(9) 0.0015(8) -0.0024(8)
N14 0.0235(10) 0.0245(12) 0.0199(11) -0.0037(9) -0.0002(8) -0.0013(9)
N16 0.0309(12) 0.0437(15) 0.0262(12) -0.0037(12) -0.0011(9) -0.0034(11)
O8 0.0189(8) 0.0333(11) 0.0323(10) -0.0104(8) 0.0052(7) -0.0013(8)
O12 0.0325(10) 0.0276(10) 0.0177(9) 0.0016(8) 0.0021(7) -0.0086(8)
C22 0.0208(12) 0.0354(16) 0.0254(14) -0.0024(12) 0.0058(10) -0.0014(11)
C24 0.0255(11) 0.0291(14) 0.0186(13) 0.0010(11) 0.0037(9) -0.0019(11)
C25 0.0315(13) 0.0324(15) 0.0218(13) 0.0020(11) 0.0018(10) 0.0038(12)
C26 0.0181(10) 0.0295(14) 0.0192(12) -0.0007(10) -0.0001(8) 0.0045(10)
C27 0.0185(12) 0.0274(14) 0.0187(12) 0.0018(11) -0.0010(9) 0.0005(10)
C29 0.0249(13) 0.0498(19) 0.0185(13) -0.0027(13) -0.0010(9) 0.0113(12)
C30 0.0259(12) 0.0258(14) 0.0196(12) 0.0016(11) 0.0020(9) 0.0071(10)
C31 0.0206(11) 0.0206(12) 0.0205(12) -0.0004(10) 0.0022(9) 0.0045(9)
C33 0.0323(13) 0.0273(15) 0.0214(13) -0.0011(11) 0.0045(10) 0.0106(11)
C35 0.0244(12) 0.0269(14) 0.0287(15) -0.0013(11) 0.0092(10) -0.0017(11)
C37 0.0365(14) 0.0278(15) 0.0189(13) 0.0012(11) 0.0022(10) -0.0040(11)
C38 0.0279(12) 0.0338(16) 0.0240(13) -0.0014(11) 0.0075(10) -0.0101(11)
N21 0.0250(10) 0.0403(15) 0.0261(12) -0.0050(10) 0.0011(8) 0.0008(10)
N23 0.0216(9) 0.0251(11) 0.0180(10) -0.0011(9) 0.0025(7) 0.0019(8)
N34 0.0214(10) 0.0262(12) 0.0192(11) -0.0009(9) 0.0041(8) 0.0007(9)
N36 0.0291(10) 0.0260(12) 0.0263(12) -0.0013(10) 0.0045(8) 0.0002(10)
O28 0.0183(8) 0.0465(12) 0.0214(10) -0.0046(9) -0.0002(7) 0.0001(8)
O32 0.0367(10) 0.0225(9) 0.0255(9) 0.0023(8) 0.0113(7) 0.0023(8)

loop_
_atom_type_symbol
_atom_type_description
_atom_type_scat_dispersion_real
_atom_type_scat_dispersion_imag
_atom_type_scat_source
C C 0.0033 0.0000 'International Tables Vol C Tables 4.2.6.8 and 6.1.1.4'
H H 0.0000 0.0000 'International Tables Vol C Tables 4.2.6.8 and 6.1.1.4'
N N 0.0061 0.0000 'International Tables Vol C Tables 4.2.6.8 and 6.1.1.4'
O O 0.0106 0.0000 'International Tables Vol C Tables 4.2.6.8 and 6.1.1.4'

loop_
_geom_angle_atom_site_label_1
_geom_angle_atom_site_label_2
_geom_angle_atom_site_label_3
_geom_angle
_geom_angle_site_symmetry_1
_geom_angle_site_symmetry_3
N1 C2 N3 112.5(2) . .
N1 C2 H2 123.8 . .
N3 C2 H2 123.8 . .
C5 C4 N3 105.9(2) . .
C5 C4 H4 127.0 . .
N3 C4 H4 127.0 . .
C4 C5 N1 110.9(3) . .
C4 C5 H5 124.6 . .
N1 C5 H5 124.6 . .
N3 C6 C13 112.3(2) . .
N3 C6 C7 110.6(2) . .
C13 C6 C7 101.7(2) . .
N3 C6 H6 110.6 . .
C13 C6 H6 110.6 . .
C7 C6 H6 110.6 . .
O8 C7 C11 106.4(2) . .
O8 C7 C6 110.70(19) . .
C11 C7 C6 104.14(19) . .
O8 C7 H7 111.7 . .
C11 C7 H7 111.7 . .
C6 C7 H7 111.7 . .
O8 C9 C10 105.9(2) . .
O8 C9 H9A 110.6 . .
C10 C9 H9A 110.6 . .
O8 C9 H9B 110.6 . .
C10 C9 H9B 110.6 . .
H9A C9 H9B 108.7 . .
N14 C10 C9 113.0(2) . .
N14 C10 C11 110.5(2) . .
C9 C10 C11 102.0(2) . .
N14 C10 H10 110.4 . .
C9 C10 H10 110.4 . .
C11 C10 H10 110.4 . .
O12 C11 C7 106.46(19) . .
O12 C11 C10 110.5(2) . .
C7 C11 C10 104.40(19) . .
O12 C11 H11 111.7 . .
C7 C11 H11 111.7 . .
C10 C11 H11 111.7 . .
O12 C13 C6 105.4(2) . .
O12 C13 H13A 110.7 . .
C6 C13 H13A 110.7 . .
O12 C13 H13B 110.7 . .
C6 C13 H13B 110.7 . .
H13A C13 H13B 108.8 . .
N16 C15 N14 112.9(3) . .
N16 C15 H15 123.6 . .
N14 C15 H15 123.6 . .
N16 C17 C18 110.7(2) . .
N16 C17 H17 124.6 . .
C18 C17 H17 124.6 . .
C17 C18 N14 105.5(2) . .
C17 C18 H18 127.3 . .
N14 C18 H18 127.3 . .
C2 N1 C5 104.9(2) . .
C2 N3 C4 105.9(2) . .
C2 N3 C6 128.1(2) . .
C4 N3 C6 125.7(2) . .
C15 N14 C18 106.3(2) . .
C15 N14 C10 123.8(2) . .
C18 N14 C10 129.6(2) . .
C15 N16 C17 104.6(2) . .
C9 O8 C7 110.47(19) . .
C13 O12 C11 109.93(18) . .
N21 C22 N23 112.0(2) . .
N21 C22 H22 124.0 . .
N23 C22 H22 124.0 . .
C25 C24 N23 106.1(2) . .
C25 C24 H24 127.0 . .
N23 C24 H24 127.0 . .
C24 C25 N21 110.4(2) . .
C24 C25 H25 124.8 . .
N21 C25 H25 124.8 . .
N23 C26 C33 112.4(2) . .
N23 C26 C27 110.06(19) . .
C33 C26 C27 102.46(19) . .
N23 C26 H26 110.5 . .
C33 C26 H26 110.5 . .
C27 C26 H26 110.5 . .
O28 C27 C31 106.26(19) . .
O28 C27 C26 111.08(19) . .
C31 C27 C26 103.6(2) . .
O28 C27 H27 111.8 . .
C31 C27 H27 111.8 . .
C26 C27 H27 111.8 . .
O28 C29 C30 106.1(2) . .
O28 C29 H29A 110.5 . .
C30 C29 H29A 110.5 . .
O28 C29 H29B 110.5 . .
C30 C29 H29B 110.5 . .
H29A C29 H29B 108.7 . .
N34 C30 C29 112.5(2) . .
N34 C30 C31 111.0(2) . .
C29 C30 C31 101.64(19) . .
N34 C30 H30 110.5 . .
C29 C30 H30 110.5 . .
C31 C30 H30 110.5 . .
O32 C31 C30 110.1(2) . .
O32 C31 C27 106.8(2) . .
C30 C31 C27 104.9(2) . .
O32 C31 H31 111.6 . .
C30 C31 H31 111.6 . .
C27 C31 H31 111.6 . .
O32 C33 C26 105.2(2) . .
O32 C33 H33A 110.7 . .
C26 C33 H33A 110.7 . .
O32 C33 H33B 110.7 . .
C26 C33 H33B 110.7 . .
H33A C33 H33B 108.8 . .
N36 C35 N34 112.9(2) . .
N36 C35 H35 123.6 . .
N34 C35 H35 123.6 . .
C38 C37 N36 110.2(3) . .
C38 C37 H37 124.9 . .
N36 C37 H37 124.9 . .
C37 C38 N34 106.7(2) . .
C37 C38 H38 126.7 . .
N34 C38 H38 126.7 . .
C22 N21 C25 104.8(2) . .
C22 N23 C24 106.7(2) . .
C22 N23 C26 127.9(2) . .
C24 N23 C26 125.0(2) . .
C35 N34 C38 105.7(2) . .
C35 N34 C30 124.5(2) . .
C38 N34 C30 129.7(2) . .
C35 N36 C37 104.5(2) . .
C27 O28 C29 110.21(19) . .
C31 O32 C33 110.2(2) . .

loop_
_geom_bond_atom_site_label_1
_geom_bond_atom_site_label_2
_geom_bond_distance
_geom_bond_site_symmetry_2
C2 N1 1.314(4) .
C2 N3 1.361(3) .
C2 H2 0.9500 .
C4 C5 1.359(4) .
C4 N3 1.380(4) .
C4 H4 0.9500 .
C5 N1 1.365(4) .
C5 H5 0.9500 .
C6 N3 1.462(3) .
C6 C13 1.520(4) .
C6 C7 1.535(4) .
C6 H6 1.0000 .
C7 O8 1.435(3) .
C7 C11 1.533(3) .
C7 H7 1.0000 .
C9 O8 1.430(3) .
C9 C10 1.522(3) .
C9 H9A 0.9900 .
C9 H9B 0.9900 .
C10 N14 1.467(3) .
C10 C11 1.535(3) .
C10 H10 1.0000 .
C11 O12 1.437(3) .
C11 H11 1.0000 .
C13 O12 1.436(3) .
C13 H13A 0.9900 .
C13 H13B 0.9900 .
C15 N16 1.310(4) .
C15 N14 1.359(3) .
C15 H15 0.9500 .
C17 N16 1.371(4) .
C17 C18 1.372(4) .
C17 H17 0.9500 .
C18 N14 1.374(3) .
C18 H18 0.9500 .
C22 N21 1.319(3) .
C22 N23 1.357(3) .
C22 H22 0.9500 .
C24 C25 1.356(4) .
C24 N23 1.374(3) .
C24 H24 0.9500 .
C25 N21 1.380(3) .
C25 H25 0.9500 .
C26 N23 1.469(3) .
C26 C33 1.517(4) .
C26 C27 1.537(4) .
C26 H26 1.0000 .
C27 O28 1.434(3) .
C27 C31 1.536(3) .
C27 H27 1.0000 .
C29 O28 1.441(3) .
C29 C30 1.523(3) .
C29 H29A 0.9900 .
C29 H29B 0.9900 .
C30 N34 1.459(3) .
C30 C31 1.531(4) .
C30 H30 1.0000 .
C31 O32 1.433(3) .
C31 H31 1.0000 .
C33 O32 1.443(3) .
C33 H33A 0.9900 .
C33 H33B 0.9900 .
C35 N36 1.311(4) .
C35 N34 1.359(3) .
C35 H35 0.9500 .
C37 C38 1.355(4) .
C37 N36 1.380(3) .
C37 H37 0.9500 .
C38 N34 1.372(4) .
C38 H38 0.9500 .
